data_7132288
loop_
_publ_author_name
'Liu, Yanan'
'Sun, Xiao'
'Chen, Peiqiong'
'Li, Xiaojuan'
'Huang, Fu-Ping'
'Liu, Hou-Ting'
'Tian, Haiquan'

_publ_section_title
;
 Double-stranded metallo-triangles: from anion-templated nonanuclear to
 cation-templated tetraicosanuclear dysprosium clusters
;
_journal_name_full 'Chemical Communications'
_journal_paper_doi 10.1039/D3CC04449A
_journal_year 2023
_chemical_formula_moiety 'C200 H228 Cl Dy9 N32 O36 P6 S2, 4(C3 H7 N O), 5(C2 H3 N), 1(H2 O)'
_chemical_formula_sum 'C222 H273 Cl Dy9 N41 O41 P6 S2'
_chemical_formula_weight 5919.72
_space_group_crystal_system trigonal
_space_group_IT_number 167
_space_group_name_Hall '-R 3 2"c'
_space_group_name_H-M_alt 'R -3 c :H'
_atom_sites_solution_hydrogens geom
_audit_creation_method SHELXL-2018/3
_audit_update_record
;
2023-10-25 deposited with the CCDC.	2023-10-31 downloaded from the CCDC.
;
_cell_angle_alpha 90
_cell_angle_beta 90
_cell_angle_gamma 120
_cell_formula_units_Z 6
_cell_length_a 24.09003(14)
_cell_length_b 24.09003(14)
_cell_length_c 79.8295(6)
_cell_measurement_reflns_used 34526
_cell_measurement_temperature 100.00(10)
_cell_measurement_theta_max 74.9700
_cell_measurement_theta_min 2.3780
_cell_volume 40120.7(4)
_computing_cell_refinement 'CrysAlisPro 1.171.42.89a (Rigaku OD, 2023)'
_computing_data_collection 'CrysAlisPro 1.171.42.89a (Rigaku OD, 2023)'
_computing_data_reduction 'CrysAlisPro 1.171.42.89a (Rigaku OD, 2023)'
_computing_molecular_graphics 'SHELXL-2018/3 (Sheldrick, 2018)'
_computing_publication_material 'SHELXL-2018/3 (Sheldrick, 2018)'
_computing_structure_refinement 'SHELXL-2018/3 (Sheldrick, 2018)'
_computing_structure_solution 'SHELXL-2018/3 (Sheldrick, 2018)'
_diffrn_ambient_temperature 100(2)
_diffrn_measured_fraction_theta_full 1.000
_diffrn_measured_fraction_theta_max 1.000
_diffrn_measurement_device_type 'ROD, Synergy Custom DW system, HyPix'
_diffrn_radiation_type CuK\a
_diffrn_radiation_wavelength 1.54184
_diffrn_reflns_av_R_equivalents 0.0837
_diffrn_reflns_av_unetI/netI 0.0364
_diffrn_reflns_Laue_measured_fraction_full 1.000
_diffrn_reflns_Laue_measured_fraction_max 1.000
_diffrn_reflns_limit_h_max 28
_diffrn_reflns_limit_h_min -21
_diffrn_reflns_limit_k_max 28
_diffrn_reflns_limit_k_min -28
_diffrn_reflns_limit_l_max 95
_diffrn_reflns_limit_l_min -95
_diffrn_reflns_number 84053
_diffrn_reflns_point_group_measured_fraction_full 1.000
_diffrn_reflns_point_group_measured_fraction_max 1.000
_diffrn_reflns_theta_full 67.248
_diffrn_reflns_theta_max 67.248
_diffrn_reflns_theta_min 2.390
_diffrn_source 'Rigaku (Cu) X-ray Source'
_exptl_absorpt_coefficient_mu 14.258
_exptl_absorpt_correction_T_max 1.00000
_exptl_absorpt_correction_T_min 0.08859
_exptl_absorpt_correction_type multi-scan
_exptl_absorpt_process_details SADABS
_exptl_crystal_colour 'dark red'
_exptl_crystal_density_diffrn 1.470
_exptl_crystal_description block
_exptl_crystal_F_000 16038
_exptl_crystal_size_max 0.090
_exptl_crystal_size_mid 0.080
_exptl_crystal_size_min 0.080
_refine_diff_density_max 1.577
_refine_diff_density_min -1.413
_refine_diff_density_rms 0.125
_refine_ls_extinction_method none
_refine_ls_goodness_of_fit_ref 0.765
_refine_ls_hydrogen_treatment constr
_refine_ls_matrix_type full
_refine_ls_number_parameters 439
_refine_ls_number_reflns 8000
_refine_ls_number_restraints 40
_refine_ls_restrained_S_all 0.767
_refine_ls_R_factor_all 0.0562
_refine_ls_R_factor_gt 0.0526
_refine_ls_shift/su_max 0.003
_refine_ls_shift/su_mean 0.000
_refine_ls_structure_factor_coef Fsqd
_refine_ls_weighting_details 'w=1/[\s^2^(Fo^2^)+(0.1725P)^2^+296.7844P] where P=(Fo^2^+2Fc^2^)/3'
_refine_ls_weighting_scheme calc
_refine_ls_wR_factor_gt 0.1635
_refine_ls_wR_factor_ref 0.1699
_reflns_Friedel_coverage 0.000
_reflns_number_gt 7258
_reflns_number_total 8000
_reflns_threshold_expression 'I > 2\s(I)'
_cod_data_source_file d3cc04449a2.cif
_cod_data_source_block Dy9
_cod_original_cell_volume 40120.7(6)
_cod_database_code 7132288
_shelx_shelxl_version_number 2018/3
_shelx_space_group_comment
;
The symmetry employed for this shelxl refinement is uniquely defined
by the following loop, which should always be used as a source of
symmetry information in preference to the above space-group names.
They are only intended as comments.
;
_shelx_estimated_absorpt_t_min 0.360
_shelx_estimated_absorpt_t_max 0.395

loop_
_space_group_symop_operation_xyz
'x, y, z'
'-y, x-y, z'
'-x+y, -x, z'
'y, x, -z+1/2'
'x-y, -y, -z+1/2'
'-x, -x+y, -z+1/2'
'x+2/3, y+1/3, z+1/3'
'-y+2/3, x-y+1/3, z+1/3'
'-x+y+2/3, -x+1/3, z+1/3'
'y+2/3, x+1/3, -z+5/6'
'x-y+2/3, -y+1/3, -z+5/6'
'-x+2/3, -x+y+1/3, -z+5/6'
'x+1/3, y+2/3, z+2/3'
'-y+1/3, x-y+2/3, z+2/3'
'-x+y+1/3, -x+2/3, z+2/3'
'y+1/3, x+2/3, -z+7/6'
'x-y+1/3, -y+2/3, -z+7/6'
'-x+1/3, -x+y+2/3, -z+7/6'
'-x, -y, -z'
'y, -x+y, -z'
'x-y, x, -z'
'-y, -x, z-1/2'
'-x+y, y, z-1/2'
'x, x-y, z-1/2'
'-x+2/3, -y+1/3, -z+1/3'
'y+2/3, -x+y+1/3, -z+1/3'
'x-y+2/3, x+1/3, -z+1/3'
'-y+2/3, -x+1/3, z-1/6'
'-x+y+2/3, y+1/3, z-1/6'
'x+2/3, x-y+1/3, z-1/6'
'-x+1/3, -y+2/3, -z+2/3'
'y+1/3, -x+y+2/3, -z+2/3'
'x-y+1/3, x+2/3, -z+2/3'
'-y+1/3, -x+2/3, z+1/6'
'-x+y+1/3, y+2/3, z+1/6'
'x+1/3, x-y+2/3, z+1/6'

loop_
_atom_site_label
_atom_site_type_symbol
_atom_site_fract_x
_atom_site_fract_y
_atom_site_fract_z
_atom_site_U_iso_or_equiv
_atom_site_adp_type
_atom_site_occupancy
_atom_site_site_symmetry_order
_atom_site_calc_flag
_atom_site_refinement_flags_posn
_atom_site_refinement_flags_adp
_atom_site_refinement_flags_occupancy
_atom_site_disorder_assembly
_atom_site_disorder_group
Dy1 Dy 0.666667 0.58262(2) 0.583333 0.04148(15) Uani 1 2 d S T P . .
Dy2 Dy 0.54364(2) 0.25614(2) 0.61171(2) 0.03919(14) Uani 1 1 d . . . . .
Cl1 Cl 0.666667 0.333333 0.583333 0.0398(6) Uani 1 6 d S T P . .
N6 N 0.5026(2) 0.4042(2) 0.54389(6) 0.0516(11) Uani 1 1 d . . . . .
N2 N 0.5116(2) 0.5241(2) 0.57123(7) 0.0561(13) Uani 1 1 d . . . . .
N3 N 0.5538(2) 0.5652(2) 0.58355(6) 0.0497(11) Uani 1 1 d . . . . .
N4 N 0.4842(7) 0.1808(7) 0.67035(15) 0.184(6) Uani 1 1 d D U . . .
O1 O 0.62195(17) 0.48738(17) 0.59800(4) 0.0427(8) Uani 1 1 d . . . . .
O2 O 0.54119(19) 0.39054(18) 0.58272(5) 0.0482(9) Uani 1 1 d . . . . .
O3 O 0.57561(17) 0.38077(16) 0.61198(5) 0.0420(8) Uani 1 1 d . . . . .
O4 O 0.59015(18) 0.50620(17) 0.56239(5) 0.0450(8) Uani 1 1 d . . . . .
O5 O 0.6574(2) 0.63804(18) 0.60420(5) 0.0512(9) Uani 1 1 d . . . . .
O6 O 0.5109(3) 0.2104(4) 0.64261(7) 0.0920(19) Uani 1 1 d D . . . .
P1 P 0.56255(6) 0.42240(6) 0.60023(2) 0.0419(3) Uani 1 1 d . . . . .
C1 C 0.4974(3) 0.4325(3) 0.60746(9) 0.0570(14) Uani 1 1 d . . . . .
C2 C 0.4427(4) 0.4076(5) 0.59808(13) 0.084(2) Uani 1 1 d . . . . .
H2 H 0.441001 0.385454 0.588071 0.101 Uiso 1 1 calc R U . . .
C3 C 0.3892(5) 0.4128(7) 0.60232(17) 0.122(4) Uani 1 1 d . . . . .
H3 H 0.352218 0.395103 0.595401 0.147 Uiso 1 1 calc R U . . .
C4 C 0.3923(6) 0.4439(7) 0.61670(19) 0.128(5) Uani 1 1 d . . . . .
H4 H 0.355523 0.445737 0.620145 0.154 Uiso 1 1 calc R U . . .
C5 C 0.4469(6) 0.4733(5) 0.62665(13) 0.097(3) Uani 1 1 d . . . . .
C6 C 0.4497(6) 0.5047(6) 0.64123(15) 0.110(3) Uani 1 1 d . . . . .
H6 H 0.413063 0.507162 0.644532 0.132 Uiso 1 1 calc R U . . .
C7 C 0.5010(6) 0.5316(5) 0.65087(12) 0.095(3) Uani 1 1 d . . . . .
H7 H 0.501079 0.553161 0.660830 0.114 Uiso 1 1 calc R U . . .
C8 C 0.5563(6) 0.5281(5) 0.64633(11) 0.097(3) Uani 1 1 d . . . . .
H8 H 0.593955 0.548983 0.653003 0.116 Uiso 1 1 calc R U . . .
C9 C 0.5552(4) 0.4948(3) 0.63236(9) 0.0689(18) Uani 1 1 d . . . . .
H9 H 0.591513 0.490886 0.629635 0.083 Uiso 1 1 calc R U . . .
C10 C 0.5017(4) 0.4668(3) 0.62216(9) 0.0659(17) Uani 1 1 d . . . . .
C11 C 0.4633(4) 0.3609(3) 0.53312(9) 0.0655(18) Uani 1 1 d . . . . .
H11 H 0.472758 0.329471 0.529092 0.079 Uiso 1 1 calc R U . . .
C12 C 0.4091(4) 0.3601(4) 0.52759(12) 0.085(2) Uani 1 1 d . . . . .
H12 H 0.381041 0.326848 0.520227 0.102 Uiso 1 1 calc R U . . .
N1 N 0.3946(4) 0.4041(5) 0.53218(13) 0.116(4) Uani 1 1 d . . . . .
C14 C 0.4343(5) 0.4483(5) 0.54297(12) 0.092(3) Uani 1 1 d . . . . .
H14 H 0.425117 0.480210 0.546805 0.111 Uiso 1 1 calc R U . . .
C15 C 0.4884(3) 0.4486(3) 0.54866(8) 0.0559(14) Uani 1 1 d . . . . .
C16 C 0.5345(3) 0.4959(3) 0.56128(8) 0.0492(13) Uani 1 1 d . . . . .
C17 C 0.5273(3) 0.5882(3) 0.59323(8) 0.0563(14) Uani 1 1 d . . . . .
H17 H 0.483557 0.574719 0.591047 0.068 Uiso 1 1 calc R U . . .
C18 C 0.5563(3) 0.6315(3) 0.60679(9) 0.0548(14) Uani 1 1 d . . . . .
C19 C 0.5169(4) 0.6497(3) 0.61529(9) 0.0639(16) Uani 1 1 d . . . . .
H19 H 0.473664 0.632596 0.611803 0.077 Uiso 1 1 calc R U . . .
C20 C 0.5395(4) 0.6919(3) 0.62864(10) 0.0700(19) Uani 1 1 d . . . . .
C21 C 0.6027(4) 0.7153(3) 0.63336(8) 0.0643(18) Uani 1 1 d . . . . .
H21 H 0.618650 0.745066 0.642349 0.077 Uiso 1 1 calc R U . . .
C22 C 0.6444(3) 0.6987(3) 0.62601(8) 0.0577(15) Uani 1 1 d . . . . .
C23 C 0.6212(3) 0.6552(3) 0.61204(7) 0.0509(13) Uani 1 1 d . . . . .
C24 C 0.7137(4) 0.7260(4) 0.63207(9) 0.0710(19) Uani 1 1 d . . . . .
C25 C 0.7245(5) 0.6705(4) 0.63815(10) 0.081(2) Uani 1 1 d . . . . .
H25A H 0.700389 0.652203 0.648521 0.122 Uiso 1 1 calc R U . . .
H25B H 0.770240 0.687333 0.640236 0.122 Uiso 1 1 calc R U . . .
H25C H 0.709588 0.637180 0.629520 0.122 Uiso 1 1 calc R U . . .
C26 C 0.7604(4) 0.7645(4) 0.61811(11) 0.080(2) Uani 1 1 d . . . . .
H26A H 0.753491 0.736452 0.608498 0.120 Uiso 1 1 calc R U . . .
H26B H 0.804454 0.782356 0.622155 0.120 Uiso 1 1 calc R U . . .
H26C H 0.753174 0.799478 0.614688 0.120 Uiso 1 1 calc R U . . .
C27 C 0.7290(5) 0.7718(5) 0.64721(11) 0.094(3) Uani 1 1 d . . . . .
H27A H 0.728013 0.810213 0.643588 0.141 Uiso 1 1 calc R U . . .
H27B H 0.771623 0.784212 0.651579 0.141 Uiso 1 1 calc R U . . .
H27C H 0.696897 0.750005 0.656006 0.141 Uiso 1 1 calc R U . . .
C28 C 0.4977(5) 0.7123(5) 0.63851(12) 0.089(3) Uani 1 1 d . . . . .
C29 C 0.4976(6) 0.6973(5) 0.65680(13) 0.105(3) Uani 1 1 d . . . . .
H29A H 0.475204 0.714985 0.663157 0.157 Uiso 1 1 calc R U . . .
H29B H 0.541905 0.716470 0.660803 0.157 Uiso 1 1 calc R U . . .
H29C H 0.475747 0.650751 0.658368 0.157 Uiso 1 1 calc R U . . .
C30 C 0.4291(6) 0.6772(7) 0.6317(2) 0.137(5) Uani 1 1 d . . . . .
H30A H 0.406106 0.698692 0.635625 0.205 Uiso 1 1 calc R U . . .
H30B H 0.407054 0.632739 0.635651 0.205 Uiso 1 1 calc R U . . .
H30C H 0.430216 0.677718 0.619413 0.205 Uiso 1 1 calc R U . . .
C31 C 0.5259(6) 0.7849(4) 0.63641(13) 0.100(3) Uani 1 1 d . . . . .
H31A H 0.523024 0.794631 0.624632 0.150 Uiso 1 1 calc R U . . .
H31B H 0.570954 0.807263 0.639906 0.150 Uiso 1 1 calc R U . . .
H31C H 0.501807 0.799083 0.643353 0.150 Uiso 1 1 calc R U . . .
C32 C 0.5073(10) 0.1531(11) 0.68388(18) 0.195(8) Uani 1 1 d D U . . .
H32A H 0.473277 0.109527 0.686559 0.293 Uiso 1 1 calc R U . . .
H32B H 0.518354 0.179942 0.693933 0.293 Uiso 1 1 calc R U . . .
H32C H 0.545235 0.152045 0.679900 0.293 Uiso 1 1 calc R U . . .
C33 C 0.4315(7) 0.1990(7) 0.67007(16) 0.145(5) Uani 1 1 d D U . . .
H33A H 0.429980 0.215585 0.658966 0.218 Uiso 1 1 calc R U . . .
H33B H 0.440848 0.232016 0.678531 0.218 Uiso 1 1 calc R U . . .
H33C H 0.389965 0.161023 0.672523 0.218 Uiso 1 1 calc R U . . .
C34 C 0.5185(8) 0.1883(7) 0.65553(13) 0.142(4) Uani 1 1 d D U . . .
H34 H 0.549741 0.175262 0.655581 0.171 Uiso 1 1 calc R U . . .
N5 N 0.666667 0.333333 0.62993(10) 0.0408(16) Uani 1 3 d S T P . .
S1 S 0.666667 0.333333 0.66441(9) 0.234(6) Uani 1 3 d S T P . .
C36 C 0.666667 0.333333 0.64397(19) 0.088(4) Uani 1 3 d S T P . .

loop_
_atom_site_aniso_label
_atom_site_aniso_U_11
_atom_site_aniso_U_22
_atom_site_aniso_U_33
_atom_site_aniso_U_23
_atom_site_aniso_U_13
_atom_site_aniso_U_12
Dy1 0.0435(3) 0.03221(19) 0.0525(3) -0.00581(9) -0.01161(17) 0.02174(13)
Dy2 0.03090(18) 0.03211(19) 0.0523(2) -0.00292(11) 0.00214(11) 0.01405(13)
Cl1 0.0354(8) 0.0354(8) 0.0486(14) 0.000 0.000 0.0177(4)
N6 0.052(3) 0.051(3) 0.060(3) -0.014(2) -0.019(2) 0.032(2)
N2 0.052(3) 0.053(3) 0.077(3) -0.024(2) -0.024(2) 0.037(2)
N3 0.051(3) 0.040(2) 0.065(3) -0.017(2) -0.020(2) 0.028(2)
N4 0.220(13) 0.148(10) 0.136(9) 0.030(8) 0.001(9) 0.056(10)
O1 0.0445(19) 0.0362(18) 0.0498(19) -0.0060(14) -0.0079(15) 0.0219(16)
O2 0.046(2) 0.0382(19) 0.056(2) -0.0071(16) -0.0080(17) 0.0176(17)
O3 0.0386(18) 0.0341(17) 0.052(2) -0.0056(14) -0.0018(15) 0.0173(15)
O4 0.045(2) 0.0404(19) 0.059(2) -0.0093(16) -0.0149(16) 0.0285(16)
O5 0.057(2) 0.0394(19) 0.061(2) -0.0122(17) -0.0169(18) 0.0271(18)
O6 0.074(3) 0.133(6) 0.070(3) 0.035(3) 0.009(3) 0.053(4)
P1 0.0369(6) 0.0342(6) 0.0560(7) -0.0065(5) -0.0038(5) 0.0188(5)
C1 0.052(3) 0.047(3) 0.080(4) -0.003(3) 0.007(3) 0.030(3)
C2 0.056(4) 0.096(6) 0.116(7) -0.019(5) -0.017(4) 0.050(4)
C3 0.084(7) 0.176(12) 0.140(10) -0.041(9) -0.015(6) 0.091(8)
C4 0.098(8) 0.177(13) 0.158(11) -0.016(10) -0.005(8) 0.105(9)
C5 0.110(7) 0.106(7) 0.109(7) -0.020(6) 0.015(6) 0.078(6)
C6 0.108(8) 0.122(9) 0.121(8) -0.031(7) 0.004(7) 0.074(7)
C7 0.134(9) 0.084(6) 0.091(6) -0.011(5) 0.032(6) 0.072(6)
C8 0.116(8) 0.081(6) 0.078(5) -0.020(4) 0.012(5) 0.038(5)
C9 0.085(5) 0.050(3) 0.071(4) -0.005(3) 0.018(4) 0.033(3)
C10 0.072(4) 0.055(4) 0.074(4) 0.002(3) 0.015(3) 0.034(3)
C11 0.068(4) 0.060(4) 0.071(4) -0.023(3) -0.026(3) 0.035(3)
C12 0.083(5) 0.086(6) 0.096(6) -0.033(5) -0.043(5) 0.050(5)
N1 0.106(6) 0.128(7) 0.155(8) -0.079(6) -0.092(6) 0.089(6)
C14 0.098(6) 0.095(6) 0.116(7) -0.048(5) -0.055(5) 0.072(6)
C15 0.053(3) 0.053(3) 0.068(4) -0.018(3) -0.025(3) 0.031(3)
C16 0.047(3) 0.043(3) 0.064(3) -0.015(2) -0.017(3) 0.028(3)
C17 0.056(3) 0.051(3) 0.070(4) -0.015(3) -0.012(3) 0.032(3)
C18 0.059(3) 0.042(3) 0.069(4) -0.006(3) -0.002(3) 0.030(3)
C19 0.067(4) 0.053(4) 0.078(4) -0.014(3) -0.002(3) 0.034(3)
C20 0.090(5) 0.050(4) 0.075(4) -0.011(3) 0.005(4) 0.039(4)
C21 0.093(5) 0.043(3) 0.053(3) -0.007(3) 0.001(3) 0.030(3)
C22 0.074(4) 0.046(3) 0.055(3) -0.005(3) -0.008(3) 0.031(3)
C23 0.067(4) 0.037(3) 0.057(3) -0.007(2) -0.008(3) 0.033(3)
C24 0.090(5) 0.057(4) 0.068(4) -0.021(3) -0.022(4) 0.039(4)
C25 0.096(6) 0.086(6) 0.073(5) -0.014(4) -0.032(4) 0.054(5)
C26 0.074(5) 0.057(4) 0.095(6) -0.025(4) -0.017(4) 0.021(4)
C27 0.105(7) 0.092(6) 0.079(5) -0.036(5) -0.029(5) 0.045(6)
C28 0.106(7) 0.076(5) 0.098(6) -0.022(5) 0.013(5) 0.057(5)
C29 0.131(9) 0.069(5) 0.106(7) 0.010(5) 0.053(6) 0.045(6)
C30 0.105(8) 0.128(10) 0.206(14) -0.062(10) 0.004(9) 0.079(8)
C31 0.157(10) 0.069(5) 0.105(6) 0.010(5) 0.045(6) 0.080(6)
C32 0.207(15) 0.233(16) 0.115(10) 0.056(11) 0.015(11) 0.086(13)
C33 0.193(13) 0.156(11) 0.103(7) 0.030(7) 0.080(8) 0.099(10)
C34 0.185(12) 0.138(9) 0.125(9) -0.001(8) 0.025(9) 0.097(9)
N5 0.035(2) 0.035(2) 0.052(5) 0.000 0.000 0.0176(11)
S1 0.309(9) 0.309(9) 0.082(4) 0.000 0.000 0.155(4)
C36 0.100(7) 0.100(7) 0.062(8) 0.000 0.000 0.050(3)

loop_
_atom_type_symbol
_atom_type_description
_atom_type_scat_dispersion_real
_atom_type_scat_dispersion_imag
_atom_type_scat_source
C C 0.0181 0.0091 'International Tables Vol C Tables 4.2.6.8 and 6.1.1.4'
H H 0.0000 0.0000 'International Tables Vol C Tables 4.2.6.8 and 6.1.1.4'
N N 0.0311 0.0180 'International Tables Vol C Tables 4.2.6.8 and 6.1.1.4'
O O 0.0492 0.0322 'International Tables Vol C Tables 4.2.6.8 and 6.1.1.4'
Dy Dy -9.8046 9.8477 'International Tables Vol C Tables 4.2.6.8 and 6.1.1.4'
P P 0.2955 0.4335 'International Tables Vol C Tables 4.2.6.8 and 6.1.1.4'
S S 0.3331 0.5567 'International Tables Vol C Tables 4.2.6.8 and 6.1.1.4'
Cl Cl 0.3639 0.7018 'International Tables Vol C Tables 4.2.6.8 and 6.1.1.4'

loop_
_geom_angle_atom_site_label_1
_geom_angle_atom_site_label_2
_geom_angle_atom_site_label_3
_geom_angle
_geom_angle_site_symmetry_1
_geom_angle_site_symmetry_3
_geom_angle_publ_flag
O5 Dy1 O5 98.5(2) . 18_655 ?
O5 Dy1 O1 94.60(14) . . ?
O5 Dy1 O1 156.04(14) 18_655 . ?
O5 Dy1 O1 156.04(13) . 18_655 ?
O5 Dy1 O1 94.59(14) 18_655 18_655 ?
O1 Dy1 O1 80.91(18) . 18_655 ?
O5 Dy1 O4 77.98(13) . 18_655 ?
O5 Dy1 O4 133.71(14) 18_655 18_655 ?
O1 Dy1 O4 68.74(12) . 18_655 ?
O1 Dy1 O4 78.48(12) 18_655 18_655 ?
O5 Dy1 O4 133.72(14) . . ?
O5 Dy1 O4 77.97(13) 18_655 . ?
O1 Dy1 O4 78.48(12) . . ?
O1 Dy1 O4 68.73(12) 18_655 . ?
O4 Dy1 O4 136.62(16) 18_655 . ?
O5 Dy1 N3 81.01(16) . 18_655 ?
O5 Dy1 N3 70.85(15) 18_655 18_655 ?
O1 Dy1 N3 131.38(13) . 18_655 ?
O1 Dy1 N3 84.44(15) 18_655 18_655 ?
O4 Dy1 N3 62.97(13) 18_655 18_655 ?
O4 Dy1 N3 136.75(15) . 18_655 ?
O5 Dy1 N3 70.85(15) . . ?
O5 Dy1 N3 81.01(16) 18_655 . ?
O1 Dy1 N3 84.44(14) . . ?
O1 Dy1 N3 131.38(13) 18_655 . ?
O4 Dy1 N3 136.76(15) 18_655 . ?
O4 Dy1 N3 62.98(13) . . ?
N3 Dy1 N3 136.5(2) 18_655 . ?
O6 Dy2 O3 108.32(19) . . ?
O6 Dy2 O2 137.08(15) . 17 ?
O3 Dy2 O2 72.67(11) . 17 ?
O6 Dy2 O4 83.16(17) . 17 ?
O3 Dy2 O4 120.19(11) . 17 ?
O2 Dy2 O4 62.45(11) 17 17 ?
O6 Dy2 O1 93.39(19) . 2_655 ?
O3 Dy2 O1 157.92(11) . 2_655 ?
O2 Dy2 O1 88.82(11) 17 2_655 ?
O4 Dy2 O1 57.14(10) 17 2_655 ?
O6 Dy2 O3 84.97(16) . 2_655 ?
O3 Dy2 O3 132.24(13) . 2_655 ?
O2 Dy2 O3 127.33(11) 17 2_655 ?
O4 Dy2 O3 106.61(11) 17 2_655 ?
O1 Dy2 O3 51.76(10) 2_655 2_655 ?
O6 Dy2 N6 69.47(17) . 17 ?
O3 Dy2 N6 72.34(13) . 17 ?
O2 Dy2 N6 70.38(13) 17 17 ?
O4 Dy2 N6 57.05(12) 17 17 ?
O1 Dy2 N6 113.30(12) 2_655 17 ?
O3 Dy2 N6 150.37(13) 2_655 17 ?
C11 N6 C15 116.8(5) . . ?
C11 N6 Dy2 122.5(4) . 17 ?
C15 N6 Dy2 120.6(4) . 17 ?
C16 N2 N3 116.0(5) . . ?
C17 N3 N2 112.5(5) . . ?
C17 N3 Dy1 130.7(4) . . ?
N2 N3 Dy1 116.7(3) . . ?
C34 N4 C32 109.7(11) . . ?
C34 N4 C33 117.9(11) . . ?
C32 N4 C33 132.4(13) . . ?
P1 O1 Dy1 144.9(2) . . ?
P1 O1 Dy2 97.77(16) . 3_665 ?
Dy1 O1 Dy2 114.65(14) . 3_665 ?
P1 O2 Dy2 126.6(2) . 17 ?
P1 O3 Dy2 133.8(2) . . ?
P1 O3 Dy2 97.39(17) . 3_665 ?
Dy2 O3 Dy2 107.74(12) . 3_665 ?
C16 O4 Dy1 121.6(3) . . ?
C16 O4 Dy2 121.5(3) . 17 ?
Dy1 O4 Dy2 110.31(12) . 17 ?
C23 O5 Dy1 147.3(4) . . ?
C34 O6 Dy2 153.1(8) . . ?
O1 P1 O3 110.8(2) . . ?
O1 P1 O2 108.3(2) . . ?
O3 P1 O2 110.9(2) . . ?
O1 P1 C1 109.6(3) . . ?
O3 P1 C1 112.0(3) . . ?
O2 P1 C1 105.1(3) . . ?
C2 C1 C10 119.2(7) . . ?
C2 C1 P1 118.6(6) . . ?
C10 C1 P1 122.2(5) . . ?
C1 C2 C3 123.9(9) . . ?
C1 C2 H2 118.1 . . ?
C3 C2 H2 118.1 . . ?
C4 C3 C2 117.3(10) . . ?
C4 C3 H3 121.4 . . ?
C2 C3 H3 121.4 . . ?
C3 C4 C5 122.9(9) . . ?
C3 C4 H4 118.6 . . ?
C5 C4 H4 118.6 . . ?
C6 C5 C4 122.6(10) . . ?
C6 C5 C10 118.3(10) . . ?
C4 C5 C10 119.0(9) . . ?
C7 C6 C5 122.7(10) . . ?
C7 C6 H6 118.7 . . ?
C5 C6 H6 118.7 . . ?
C6 C7 C8 119.9(9) . . ?
C6 C7 H7 120.0 . . ?
C8 C7 H7 120.0 . . ?
C9 C8 C7 119.9(10) . . ?
C9 C8 H8 120.1 . . ?
C7 C8 H8 120.1 . . ?
C8 C9 C10 120.5(9) . . ?
C8 C9 H9 119.8 . . ?
C10 C9 H9 119.8 . . ?
C9 C10 C1 123.7(7) . . ?
C9 C10 C5 118.6(7) . . ?
C1 C10 C5 117.6(8) . . ?
N6 C11 C12 121.7(7) . . ?
N6 C11 H11 119.2 . . ?
C12 C11 H11 119.2 . . ?
N1 C12 C11 122.1(7) . . ?
N1 C12 H12 119.0 . . ?
C11 C12 H12 119.0 . . ?
C12 N1 C14 116.6(7) . . ?
N1 C14 C15 121.1(7) . . ?
N1 C14 H14 119.4 . . ?
C15 C14 H14 119.4 . . ?
N6 C15 C14 121.7(6) . . ?
N6 C15 C16 114.1(5) . . ?
C14 C15 C16 124.2(6) . . ?
O4 C16 N2 122.6(5) . . ?
O4 C16 C15 120.9(5) . . ?
N2 C16 C15 116.5(5) . . ?
N3 C17 C18 127.2(6) . . ?
N3 C17 H17 116.4 . . ?
C18 C17 H17 116.4 . . ?
C19 C18 C17 115.9(6) . . ?
C19 C18 C23 120.5(6) . . ?
C17 C18 C23 123.5(6) . . ?
C20 C19 C18 121.5(7) . . ?
C20 C19 H19 119.2 . . ?
C18 C19 H19 119.2 . . ?
C19 C20 C21 117.3(7) . . ?
C19 C20 C28 123.2(8) . . ?
C21 C20 C28 119.5(7) . . ?
C22 C21 C20 125.2(6) . . ?
C22 C21 H21 117.4 . . ?
C20 C21 H21 117.4 . . ?
C21 C22 C23 117.7(6) . . ?
C21 C22 C24 122.3(6) . . ?
C23 C22 C24 120.0(6) . . ?
O5 C23 C18 120.4(5) . . ?
O5 C23 C22 121.9(6) . . ?
C18 C23 C22 117.7(6) . . ?
C26 C24 C22 110.1(6) . . ?
C26 C24 C27 107.2(7) . . ?
C22 C24 C27 111.7(7) . . ?
C26 C24 C25 111.1(7) . . ?
C22 C24 C25 110.0(6) . . ?
C27 C24 C25 106.6(7) . . ?
C24 C25 H25A 109.5 . . ?
C24 C25 H25B 109.5 . . ?
H25A C25 H25B 109.5 . . ?
C24 C25 H25C 109.5 . . ?
H25A C25 H25C 109.5 . . ?
H25B C25 H25C 109.5 . . ?
C24 C26 H26A 109.5 . . ?
C24 C26 H26B 109.5 . . ?
H26A C26 H26B 109.5 . . ?
C24 C26 H26C 109.5 . . ?
H26A C26 H26C 109.5 . . ?
H26B C26 H26C 109.5 . . ?
C24 C27 H27A 109.5 . . ?
C24 C27 H27B 109.5 . . ?
H27A C27 H27B 109.5 . . ?
C24 C27 H27C 109.5 . . ?
H27A C27 H27C 109.5 . . ?
H27B C27 H27C 109.5 . . ?
C29 C28 C30 110.0(11) . . ?
C29 C28 C31 109.0(8) . . ?
C30 C28 C31 109.3(10) . . ?
C29 C28 C20 110.0(8) . . ?
C30 C28 C20 109.9(7) . . ?
C31 C28 C20 108.6(8) . . ?
C28 C29 H29A 109.5 . . ?
C28 C29 H29B 109.5 . . ?
H29A C29 H29B 109.5 . . ?
C28 C29 H29C 109.5 . . ?
H29A C29 H29C 109.5 . . ?
H29B C29 H29C 109.5 . . ?
C28 C30 H30A 109.5 . . ?
C28 C30 H30B 109.5 . . ?
H30A C30 H30B 109.5 . . ?
C28 C30 H30C 109.5 . . ?
H30A C30 H30C 109.5 . . ?
H30B C30 H30C 109.5 . . ?
C28 C31 H31A 109.5 . . ?
C28 C31 H31B 109.5 . . ?
H31A C31 H31B 109.5 . . ?
C28 C31 H31C 109.5 . . ?
H31A C31 H31C 109.5 . . ?
H31B C31 H31C 109.5 . . ?
N4 C32 H32A 109.5 . . ?
N4 C32 H32B 109.5 . . ?
H32A C32 H32B 109.5 . . ?
N4 C32 H32C 109.5 . . ?
H32A C32 H32C 109.5 . . ?
H32B C32 H32C 109.5 . . ?
N4 C33 H33A 109.5 . . ?
N4 C33 H33B 109.5 . . ?
H33A C33 H33B 109.5 . . ?
N4 C33 H33C 109.5 . . ?
H33A C33 H33C 109.5 . . ?
H33B C33 H33C 109.5 . . ?
O6 C34 N4 124.4(12) . . ?
O6 C34 H34 117.8 . . ?
N4 C34 H34 117.8 . . ?
N5 C36 S1 180.0 . . ?

loop_
_geom_bond_atom_site_label_1
_geom_bond_atom_site_label_2
_geom_bond_distance
_geom_bond_site_symmetry_2
_geom_bond_publ_flag
Dy1 O5 2.214(4) . ?
Dy1 O5 2.214(4) 18_655 ?
Dy1 O1 2.307(4) . ?
Dy1 O1 2.307(4) 18_655 ?
Dy1 O4 2.487(4) 18_655 ?
Dy1 O4 2.488(4) . ?
Dy1 N3 2.536(5) 18_655 ?
Dy1 N3 2.536(5) . ?
Dy2 O6 2.656(5) . ?
Dy2 O3 2.701(3) . ?
Dy2 O2 2.811(4) 17 ?
Dy2 O4 2.813(3) 17 ?
Dy2 O1 2.854(3) 2_655 ?
Dy2 O3 2.861(4) 2_655 ?
Dy2 N6 2.912(5) 17 ?
N6 C11 1.318(8) . ?
N6 C15 1.331(8) . ?
N2 C16 1.332(8) . ?
N2 N3 1.404(7) . ?
N3 C17 1.291(8) . ?
N4 C34 1.401(9) . ?
N4 C32 1.513(9) . ?
N4 C33 1.539(9) . ?
O1 P1 1.513(4) . ?
O2 P1 1.554(4) . ?
O3 P1 1.517(4) . ?
O4 C16 1.238(7) . ?
O5 C23 1.298(7) . ?
O6 C34 1.215(9) . ?
P1 C1 1.800(6) . ?
C1 C2 1.365(10) . ?
C1 C10 1.408(10) . ?
C2 C3 1.397(12) . ?
C2 H2 0.9500 . ?
C3 C4 1.352(17) . ?
C3 H3 0.9500 . ?
C4 C5 1.390(17) . ?
C4 H4 0.9500 . ?
C5 C6 1.372(14) . ?
C5 C10 1.451(11) . ?
C6 C7 1.320(16) . ?
C6 H6 0.9500 . ?
C7 C8 1.422(15) . ?
C7 H7 0.9500 . ?
C8 C9 1.367(11) . ?
C8 H8 0.9500 . ?
C9 C10 1.381(12) . ?
C9 H9 0.9500 . ?
C11 C12 1.367(11) . ?
C11 H11 0.9500 . ?
C12 N1 1.324(11) . ?
C12 H12 0.9500 . ?
N1 C14 1.331(10) . ?
C14 C15 1.377(9) . ?
C14 H14 0.9500 . ?
C15 C16 1.511(8) . ?
C17 C18 1.421(9) . ?
C17 H17 0.9500 . ?
C18 C19 1.402(9) . ?
C18 C23 1.435(9) . ?
C19 C20 1.382(10) . ?
C19 H19 0.9500 . ?
C20 C21 1.385(12) . ?
C20 C28 1.540(11) . ?
C21 C22 1.384(10) . ?
C21 H21 0.9500 . ?
C22 C23 1.438(8) . ?
C22 C24 1.534(11) . ?
C24 C26 1.525(13) . ?
C24 C27 1.552(10) . ?
C24 C25 1.560(11) . ?
C25 H25A 0.9800 . ?
C25 H25B 0.9800 . ?
C25 H25C 0.9800 . ?
C26 H26A 0.9800 . ?
C26 H26B 0.9800 . ?
C26 H26C 0.9800 . ?
C27 H27A 0.9800 . ?
C27 H27B 0.9800 . ?
C27 H27C 0.9800 . ?
C28 C29 1.504(14) . ?
C28 C30 1.531(16) . ?
C28 C31 1.537(12) . ?
C29 H29A 0.9800 . ?
C29 H29B 0.9800 . ?
C29 H29C 0.9800 . ?
C30 H30A 0.9800 . ?
C30 H30B 0.9800 . ?
C30 H30C 0.9800 . ?
C31 H31A 0.9800 . ?
C31 H31B 0.9800 . ?
C31 H31C 0.9800 . ?
C32 H32A 0.9800 . ?
C32 H32B 0.9800 . ?
C32 H32C 0.9800 . ?
C33 H33A 0.9800 . ?
C33 H33B 0.9800 . ?
C33 H33C 0.9800 . ?
C34 H34 0.9500 . ?
N5 C36 1.121(16) . ?
S1 C36 1.632(16) . ?
